data_7012482
loop_
_publ_author_name
'McConnell, Ann E. C.'
'Foster, Douglas F.'
'Pogorzelec, Peter'
'Slawin, Alexandra M. Z.'
'Law, David J.'
'Cole-Hamilton, David J.'

_publ_section_title
;
 Stabilising Rh--P coordination by phosphanylalkylcyclopentadienyl
 ligands
;
_journal_issue 4
_journal_name_full 'Dalton Transactions'
_journal_page_first 510
_journal_paper_doi 10.1039/b211287f
_journal_year 2003
_chemical_formula_moiety 'C12 H18 O P Rh'
_chemical_formula_sum 'C12 H18 O P Rh'
_chemical_formula_weight 312.14
_chemical_name_systematic
;
?
;
_space_group_IT_number 33
_symmetry_cell_setting orthorhombic
_symmetry_space_group_name_Hall 'P 2c -2n'
_symmetry_space_group_name_H-M 'P n a 21'
_atom_sites_solution_hydrogens geom
_atom_sites_solution_primary direct
_atom_sites_solution_secondary difmap
_audit_creation_method SHELXL-97
_cell_angle_alpha 90.00
_cell_angle_beta 90.00
_cell_angle_gamma 90.00
_cell_formula_units_Z 4
_cell_length_a 12.3029(4)
_cell_length_b 9.5500(3)
_cell_length_c 11.1065(4)
_cell_measurement_reflns_used 62
_cell_measurement_temperature 293(2)
_cell_measurement_theta_max 158
_cell_measurement_theta_min 12
_cell_volume 1304.93(8)
_computing_cell_refinement 'Bruker SMART'
_computing_data_collection 'Bruker SMART'
_computing_data_reduction 'Bruker SHELXTL'
_computing_molecular_graphics 'Bruker SHELXTL'
_computing_publication_material 'Bruker SHELXTL'
_computing_structure_refinement 'SHELXL-97 (Sheldrick, 1997)'
_computing_structure_solution 'SHELXS-97 (Sheldrick, 1990)'
_diffrn_ambient_temperature 293(2)
_diffrn_detector_area_resol_mean 0.9
_diffrn_measured_fraction_theta_full 0.986
_diffrn_measured_fraction_theta_max 0.986
_diffrn_measurement_device_type 'CCD area detector'
_diffrn_measurement_method 'phi and omega scans'
_diffrn_radiation_monochromator graphite
_diffrn_radiation_source 'fine-focus sealed tube'
_diffrn_radiation_type MoK\a
_diffrn_radiation_wavelength 0.71073
_diffrn_reflns_av_R_equivalents 0.0163
_diffrn_reflns_av_sigmaI/netI 0.0178
_diffrn_reflns_limit_h_max 11
_diffrn_reflns_limit_h_min -13
_diffrn_reflns_limit_k_max 10
_diffrn_reflns_limit_k_min -10
_diffrn_reflns_limit_l_max 12
_diffrn_reflns_limit_l_min -12
_diffrn_reflns_number 5187
_diffrn_reflns_theta_full 23.25
_diffrn_reflns_theta_max 23.25
_diffrn_reflns_theta_min 2.81
_exptl_absorpt_coefficient_mu 1.404
_exptl_absorpt_correction_T_max 1.00000
_exptl_absorpt_correction_T_min 0.897745
_exptl_absorpt_correction_type sadabs
_exptl_crystal_colour orange
_exptl_crystal_density_diffrn 1.589
_exptl_crystal_density_method 'not measured'
_exptl_crystal_description block
_exptl_crystal_F_000 632
_exptl_crystal_size_max .08
_exptl_crystal_size_mid .08
_exptl_crystal_size_min .1
_refine_diff_density_max 0.239
_refine_diff_density_min -0.349
_refine_diff_density_rms 0.046
_refine_ls_abs_structure_details 'Flack H D (1983), Acta Cryst. A39, 876-881'
_refine_ls_abs_structure_Flack -0.01(7)
_refine_ls_extinction_coef 0.0052(8)
_refine_ls_extinction_expression Fc^*^=kFc[1+0.001xFc^2^\l^3^/sin(2\q)]^-1/4^
_refine_ls_extinction_method SHELXL
_refine_ls_goodness_of_fit_ref 1.051
_refine_ls_hydrogen_treatment mixed
_refine_ls_matrix_type full
_refine_ls_number_parameters 137
_refine_ls_number_reflns 1841
_refine_ls_number_restraints 1
_refine_ls_restrained_S_all 1.051
_refine_ls_R_factor_all 0.0297
_refine_ls_R_factor_gt 0.0229
_refine_ls_shift/su_max 0.050
_refine_ls_shift/su_mean 0.009
_refine_ls_structure_factor_coef Fsqd
_refine_ls_weighting_details 'calc w=1/[\s^2^(Fo^2^)+(0.0311P)^2^+0.5219P] where P=(Fo^2^+2Fc^2^)/3'
_refine_ls_weighting_scheme calc
_refine_ls_wR_factor_gt 0.0562
_refine_ls_wR_factor_ref 0.0596
_reflns_number_gt 1572
_reflns_number_total 1841
_reflns_threshold_expression >2sigma(I)
_cod_data_source_file b211287f.txt
_cod_data_source_block 3
_cod_depositor_comments
;
The following automatic conversions were performed:
'_symmetry_cell_setting' value 'Orthorhombic' changed to 'orthorhombic'
according to '/home/saulius/struct/CIF-dictionaries/cif_core.dic'
dictionary named 'cif_core.dic' version 2.4.1 from 2010-06-29.

Automatic conversion script
Id: cif_fix_enum 1527 2010-12-29 10:47:43Z saulius 
;
_cod_original_sg_symbol_H-M Pna2(1)
_cod_database_code 7012482

loop_
_symmetry_equiv_pos_as_xyz
'x, y, z'
'-x, -y, z+1/2'
'x+1/2, -y+1/2, z'
'-x+1/2, y+1/2, z+1/2'

loop_
_atom_site_label
_atom_site_type_symbol
_atom_site_fract_x
_atom_site_fract_y
_atom_site_fract_z
_atom_site_U_iso_or_equiv
_atom_site_adp_type
_atom_site_occupancy
_atom_site_symmetry_multiplicity
_atom_site_calc_flag
_atom_site_refinement_flags
_atom_site_disorder_assembly
_atom_site_disorder_group
Rh1 Rh 0.54722(2) 0.06575(3) 0.3979(3) 0.06262(17) Uani 1 1 d . . .
C1 C 0.6983(5) -0.1810(5) 0.3115(7) 0.0982(19) Uani 1 1 d . . .
H1A H 0.6732 -0.1677 0.2295 0.118 Uiso 1 1 calc R . .
H1B H 0.7650 -0.2349 0.3110 0.118 Uiso 1 1 calc R . .
P1 P 0.71629(9) -0.00379(12) 0.3948(7) 0.1041(5) Uani 1 1 d . . .
C2 C 0.6059(4) -0.2538(4) 0.3950(17) 0.1011(18) Uani 1 1 d . . .
H2A H 0.5831 -0.3413 0.3586 0.121 Uiso 1 1 calc R . .
H2B H 0.6360 -0.2745 0.4737 0.121 Uiso 1 1 calc R . .
C3 C 0.5103(5) -0.1596(5) 0.4085(14) 0.0650(17) Uani 1 1 d . . .
C4 C 0.4490(9) -0.0940(17) 0.2923(15) 0.083(4) Uani 1 1 d . . .
H4A H 0.4631 -0.1183 0.2127 0.100 Uiso 1 1 calc R . .
C5 C 0.3812(13) -0.0075(16) 0.3250(16) 0.105(5) Uani 1 1 d . . .
H5A H 0.3401 0.0494 0.2746 0.125 Uiso 1 1 calc R . .
C6 C 0.3763(10) -0.0092(14) 0.4491(16) 0.093(4) Uani 1 1 d . . .
H6A H 0.3297 0.0442 0.4963 0.112 Uiso 1 1 calc R . .
C7 C 0.4605(9) -0.1134(16) 0.4958(12) 0.078(4) Uani 1 1 d . . .
H7A H 0.4720 -0.1375 0.5759 0.093 Uiso 1 1 calc R . .
C8 C 0.8031(6) -0.0313(8) 0.5000(8) 0.110(2) Uani 1 1 d . . .
H8A H 0.7755 -0.1004 0.5562 0.132 Uiso 1 1 calc R . .
H8B H 0.8708 -0.0658 0.4664 0.132 Uiso 1 1 calc R . .
C9 C 0.8198(13) 0.0947(14) 0.5576(15) 0.155(7) Uani 1 1 d . . .
H9A H 0.8716 0.0822 0.6214 0.232 Uiso 1 1 calc R . .
H9B H 0.7523 0.1276 0.5905 0.232 Uiso 1 1 calc R . .
H9C H 0.8473 0.1620 0.5011 0.232 Uiso 1 1 calc R . .
C10 C 0.8059(11) 0.0912(11) 0.2478(14) 0.127(5) Uani 1 1 d . . .
H10A H 0.7579 0.1009 0.1790 0.152 Uiso 1 1 calc R . .
H10B H 0.8286 0.1844 0.2718 0.152 Uiso 1 1 calc R . .
C11 C 0.8996(7) 0.0131(11) 0.2123(9) 0.139(3) Uani 1 1 d . . .
H11A H 0.9355 0.0604 0.1472 0.209 Uiso 1 1 calc R . .
H11B H 0.8778 -0.0786 0.1865 0.209 Uiso 1 1 calc R . .
H11C H 0.9485 0.0050 0.2793 0.209 Uiso 1 1 calc R . .
C20 C 0.5849(4) 0.2479(5) 0.401(2) 0.1002(18) Uani 1 1 d . . .
O20 O 0.6161(4) 0.3626(4) 0.4151(17) 0.159(4) Uani 1 1 d . . .

loop_
_atom_site_aniso_label
_atom_site_aniso_U_11
_atom_site_aniso_U_22
_atom_site_aniso_U_33
_atom_site_aniso_U_23
_atom_site_aniso_U_13
_atom_site_aniso_U_12
Rh1 0.0558(2) 0.04135(19) 0.0907(3) -0.0033(7) 0.0008(7) -0.00097(13)
C1 0.087(4) 0.048(3) 0.160(5) -0.018(3) 0.021(4) 0.007(3)
P1 0.0583(6) 0.0459(6) 0.2082(16) -0.009(3) 0.011(3) 0.0031(5)
C2 0.095(3) 0.0425(19) 0.166(5) 0.018(9) 0.028(11) -0.002(2)
C3 0.079(2) 0.046(2) 0.070(5) 0.002(5) 0.010(6) -0.0145(18)
C4 0.092(8) 0.063(6) 0.095(8) 0.017(5) -0.010(6) -0.016(5)
C5 0.091(9) 0.074(7) 0.149(12) 0.030(7) -0.047(8) -0.033(6)
C6 0.057(6) 0.067(6) 0.156(11) -0.008(5) 0.011(5) 0.000(5)
C7 0.091(7) 0.052(5) 0.090(8) 0.012(6) 0.015(6) -0.020(5)
C8 0.082(4) 0.109(5) 0.138(6) -0.001(5) -0.029(4) 0.019(4)
C9 0.129(11) 0.150(11) 0.185(14) -0.064(9) 0.053(10) -0.024(9)
C10 0.106(7) 0.077(6) 0.197(14) -0.048(7) -0.012(8) 0.021(6)
C11 0.089(5) 0.161(8) 0.167(8) 0.019(7) 0.031(6) 0.014(6)
C20 0.063(2) 0.048(2) 0.190(5) -0.029(8) 0.010(11) 0.000(2)
O20 0.100(3) 0.0527(19) 0.324(12) -0.045(6) 0.029(8) -0.0120(19)

loop_
_atom_type_symbol
_atom_type_description
_atom_type_scat_dispersion_real
_atom_type_scat_dispersion_imag
_atom_type_scat_source
C C 0.0033 0.0016 'International Tables Vol C Tables 4.2.6.8 and 6.1.1.4'
H H 0.0000 0.0000 'International Tables Vol C Tables 4.2.6.8 and 6.1.1.4'
O O 0.0106 0.0060 'International Tables Vol C Tables 4.2.6.8 and 6.1.1.4'
P P 0.1023 0.0942 'International Tables Vol C Tables 4.2.6.8 and 6.1.1.4'
Rh Rh -1.1178 0.9187 'International Tables Vol C Tables 4.2.6.8 and 6.1.1.4'

loop_
_geom_angle_atom_site_label_1
_geom_angle_atom_site_label_2
_geom_angle_atom_site_label_3
_geom_angle
_geom_angle_site_symmetry_1
_geom_angle_site_symmetry_3
_geom_angle_publ_flag
C20 Rh1 P1 92.81(14) . . ?
C20 Rh1 C3 174.7(7) . . ?
P1 Rh1 C3 84.28(16) . . ?
C20 Rh1 C4 142.9(7) . . ?
P1 Rh1 C4 107.1(4) . . ?
C3 Rh1 C4 42.4(5) . . ?
C20 Rh1 C7 146.2(7) . . ?
P1 Rh1 C7 103.0(4) . . ?
C3 Rh1 C7 31.7(5) . . ?
C4 Rh1 C7 59.7(2) . . ?
C20 Rh1 C6 122.1(4) . . ?
P1 Rh1 C6 141.5(4) . . ?
C3 Rh1 C6 59.5(4) . . ?
C4 Rh1 C6 55.3(6) . . ?
C7 Rh1 C6 38.9(5) . . ?
C20 Rh1 C5 121.9(5) . . ?
P1 Rh1 C5 138.2(5) . . ?
C3 Rh1 C5 62.6(4) . . ?
C4 Rh1 C5 31.1(5) . . ?
C7 Rh1 C5 61.8(5) . . ?
C6 Rh1 C5 34.9(3) . . ?
C2 C1 P1 100.5(6) . . ?
C8 P1 C1 106.3(4) . . ?
C8 P1 C10 106.1(5) . . ?
C1 P1 C10 93.7(4) . . ?
C8 P1 Rh1 132.3(5) . . ?
C1 P1 Rh1 99.4(2) . . ?
C10 P1 Rh1 111.6(4) . . ?
C3 C2 C1 110.6(6) . . ?
C7 C3 C2 133.7(14) . . ?
C7 C3 C4 104.9(6) . . ?
C2 C3 C4 121.4(13) . . ?
C7 C3 Rh1 78.1(7) . . ?
C2 C3 Rh1 115.0(3) . . ?
C4 C3 Rh1 71.1(6) . . ?
C5 C4 C3 109.9(15) . . ?
C5 C4 Rh1 75.9(10) . . ?
C3 C4 Rh1 66.5(5) . . ?
C4 C5 C6 108.5(17) . . ?
C4 C5 Rh1 72.9(9) . . ?
C6 C5 Rh1 72.0(10) . . ?
C5 C6 C7 108.5(16) . . ?
C5 C6 Rh1 73.1(10) . . ?
C7 C6 Rh1 70.5(6) . . ?
C3 C7 C6 107.7(13) . . ?
C3 C7 Rh1 70.2(6) . . ?
C6 C7 Rh1 70.6(7) . . ?
C9 C8 P1 107.1(10) . . ?
C11 C10 P1 113.5(8) . . ?
O20 C20 Rh1 172.4(17) . . ?

loop_
_geom_bond_atom_site_label_1
_geom_bond_atom_site_label_2
_geom_bond_distance
_geom_bond_site_symmetry_2
_geom_bond_publ_flag
Rh1 C20 1.800(4) . ?
Rh1 P1 2.1838(11) . ?
Rh1 C3 2.203(4) . ?
Rh1 C4 2.272(15) . ?
Rh1 C7 2.291(12) . ?
Rh1 C6 2.292(13) . ?
Rh1 C5 2.305(13) . ?
C1 C2 1.623(12) . ?
C1 P1 1.941(6) . ?
P1 C8 1.605(8) . ?
P1 C10 2.169(16) . ?
C2 C3 1.488(8) . ?
C3 C7 1.229(18) . ?
C3 C4 1.62(2) . ?
C4 C5 1.23(2) . ?
C5 C6 1.379(10) . ?
C6 C7 1.527(19) . ?
C8 C9 1.378(15) . ?
C10 C11 1.428(15) . ?
C20 O20 1.171(6) . ?

loop_
_geom_torsion_atom_site_label_1
_geom_torsion_atom_site_label_2
_geom_torsion_atom_site_label_3
_geom_torsion_atom_site_label_4
_geom_torsion
_geom_torsion_site_symmetry_1
_geom_torsion_site_symmetry_2
_geom_torsion_site_symmetry_3
_geom_torsion_site_symmetry_4
_geom_torsion_publ_flag
C2 C1 P1 C8 85.7(6) . . . . ?
C2 C1 P1 C10 -166.3(6) . . . . ?
C2 C1 P1 Rh1 -53.6(6) . . . . ?
C20 Rh1 P1 C8 85.2(8) . . . . ?
C3 Rh1 P1 C8 -90.4(6) . . . . ?
C4 Rh1 P1 C8 -126.6(6) . . . . ?
C7 Rh1 P1 C8 -64.7(6) . . . . ?
C6 Rh1 P1 C8 -71.3(9) . . . . ?
C5 Rh1 P1 C8 -126.6(8) . . . . ?
C20 Rh1 P1 C1 -152.5(8) . . . . ?
C3 Rh1 P1 C1 31.9(5) . . . . ?
C4 Rh1 P1 C1 -4.3(6) . . . . ?
C7 Rh1 P1 C1 57.6(5) . . . . ?
C6 Rh1 P1 C1 51.0(9) . . . . ?
C5 Rh1 P1 C1 -4.3(8) . . . . ?
C20 Rh1 P1 C10 -54.7(8) . . . . ?
C3 Rh1 P1 C10 129.7(6) . . . . ?
C4 Rh1 P1 C10 93.5(6) . . . . ?
C7 Rh1 P1 C10 155.4(5) . . . . ?
C6 Rh1 P1 C10 148.8(8) . . . . ?
C5 Rh1 P1 C10 93.5(7) . . . . ?
P1 C1 C2 C3 53.4(12) . . . . ?
C1 C2 C3 C7 -126.5(12) . . . . ?
C1 C2 C3 C4 53.3(12) . . . . ?
C1 C2 C3 Rh1 -29.0(15) . . . . ?
C20 Rh1 C3 C7 70(5) . . . . ?
P1 Rh1 C3 C7 126.3(8) . . . . ?
C4 Rh1 C3 C7 -110.5(5) . . . . ?
C6 Rh1 C3 C7 -40.1(9) . . . . ?
C5 Rh1 C3 C7 -80.0(9) . . . . ?
C20 Rh1 C3 C2 -63(6) . . . . ?
P1 Rh1 C3 C2 -6.6(11) . . . . ?
C4 Rh1 C3 C2 116.6(15) . . . . ?
C7 Rh1 C3 C2 -132.9(16) . . . . ?
C6 Rh1 C3 C2 -173.0(14) . . . . ?
C5 Rh1 C3 C2 147.1(14) . . . . ?
C20 Rh1 C3 C4 -180(31) . . . . ?
P1 Rh1 C3 C4 -123.2(7) . . . . ?
C7 Rh1 C3 C4 110.5(5) . . . . ?
C6 Rh1 C3 C4 70.4(8) . . . . ?
C5 Rh1 C3 C4 30.5(7) . . . . ?
C7 C3 C4 C5 7.6(9) . . . . ?
C2 C3 C4 C5 -172.2(9) . . . . ?
Rh1 C3 C4 C5 -64.0(11) . . . . ?
C7 C3 C4 Rh1 71.6(6) . . . . ?
C2 C3 C4 Rh1 -108.3(5) . . . . ?
C20 Rh1 C4 C5 -60.6(15) . . . . ?
P1 Rh1 C4 C5 180.0(11) . . . . ?
C3 Rh1 C4 C5 119.4(14) . . . . ?
C7 Rh1 C4 C5 84.7(12) . . . . ?
C6 Rh1 C4 C5 38.5(9) . . . . ?
C20 Rh1 C4 C3 180.0(8) . . . . ?
P1 Rh1 C4 C3 60.6(7) . . . . ?
C7 Rh1 C4 C3 -34.7(6) . . . . ?
C6 Rh1 C4 C3 -81.0(8) . . . . ?
C5 Rh1 C4 C3 -119.4(14) . . . . ?
C3 C4 C5 C6 -5.6(18) . . . . ?
Rh1 C4 C5 C6 -63.7(13) . . . . ?
C3 C4 C5 Rh1 58.1(8) . . . . ?
C20 Rh1 C5 C4 141.7(13) . . . . ?
P1 Rh1 C5 C4 0.0(15) . . . . ?
C3 Rh1 C5 C4 -41.5(11) . . . . ?
C7 Rh1 C5 C4 -77.4(9) . . . . ?
C6 Rh1 C5 C4 -116.7(17) . . . . ?
C20 Rh1 C5 C6 -101.7(13) . . . . ?
P1 Rh1 C5 C6 116.6(12) . . . . ?
C3 Rh1 C5 C6 75.2(11) . . . . ?
C4 Rh1 C5 C6 116.7(17) . . . . ?
C7 Rh1 C5 C6 39.3(10) . . . . ?
C4 C5 C6 C7 2(2) . . . . ?
Rh1 C5 C6 C7 -62.0(10) . . . . ?
C4 C5 C6 Rh1 64.3(12) . . . . ?
C20 Rh1 C6 C5 101.0(13) . . . . ?
P1 Rh1 C6 C5 -107.0(13) . . . . ?
C3 Rh1 C6 C5 -84.8(12) . . . . ?
C4 Rh1 C6 C5 -34.2(10) . . . . ?
C7 Rh1 C6 C5 -117.4(15) . . . . ?
C20 Rh1 C6 C7 -141.6(11) . . . . ?
P1 Rh1 C6 C7 10.4(14) . . . . ?
C3 Rh1 C6 C7 32.5(8) . . . . ?
C4 Rh1 C6 C7 83.2(7) . . . . ?
C5 Rh1 C6 C7 117.4(15) . . . . ?
C2 C3 C7 C6 174.3(7) . . . . ?
C4 C3 C7 C6 -5.5(8) . . . . ?
Rh1 C3 C7 C6 61.0(9) . . . . ?
C2 C3 C7 Rh1 113.3(8) . . . . ?
C4 C3 C7 Rh1 -66.5(5) . . . . ?
C5 C6 C7 C3 2.9(17) . . . . ?
Rh1 C6 C7 C3 -60.7(8) . . . . ?
C5 C6 C7 Rh1 63.6(12) . . . . ?
C20 Rh1 C7 C3 -171.1(8) . . . . ?
P1 Rh1 C7 C3 -55.4(8) . . . . ?
C4 Rh1 C7 C3 47.0(7) . . . . ?
C6 Rh1 C7 C3 118.0(13) . . . . ?
C5 Rh1 C7 C3 82.8(10) . . . . ?
C20 Rh1 C7 C6 70.9(13) . . . . ?
P1 Rh1 C7 C6 -173.4(9) . . . . ?
C3 Rh1 C7 C6 -118.0(13) . . . . ?
C4 Rh1 C7 C6 -71.0(10) . . . . ?
C5 Rh1 C7 C6 -35.2(8) . . . . ?
C1 P1 C8 C9 178.0(7) . . . . ?
C10 P1 C8 C9 79.1(8) . . . . ?
Rh1 P1 C8 C9 -62.3(9) . . . . ?
C8 P1 C10 C11 52.8(10) . . . . ?
C1 P1 C10 C11 -55.3(10) . . . . ?
Rh1 P1 C10 C11 -157.0(8) . . . . ?
P1 Rh1 C20 O20 -56(9) . . . . ?
C3 Rh1 C20 O20 1(13) . . . . ?
C4 Rh1 C20 O20 -179(100) . . . . ?
C7 Rh1 C20 O20 63(8) . . . . ?
C6 Rh1 C20 O20 107(8) . . . . ?
C5 Rh1 C20 O20 149(9) . . . . ?
